data_7216610
loop_
_publ_author_name
'Han, Zhengbo'
'Wang, Enbo'
'Luan, Guoyou'
'Li, Yangguang'
'Zhang, Hong'
'Duan, Yingbo'
'Hu, Changwen'
'Hu, Ninghai'

_publ_section_title
;
 Synthesis, properties and structural characterization of an
 intermolecular photosensitive complex: (HGly-Gly)3PMo12O40&#x00B7;4H2O
;
_journal_issue 4
_journal_name_full 'Journal of Materials Chemistry'
_journal_page_first 1169
_journal_paper_doi 10.1039/b107225k
_journal_volume 12
_journal_year 2002
_chemical_formula_sum 'C12 H35 Mo12 N6 O53 P'
_chemical_formula_weight 2293.71
_chemical_name_systematic
; 
? 
;
_space_group_IT_number 2
_symmetry_cell_setting triclinic
_symmetry_space_group_name_Hall '-P 1'
_symmetry_space_group_name_H-M 'P -1'
_atom_sites_solution_hydrogens geom
_atom_sites_solution_primary direct
_atom_sites_solution_secondary difmap
_audit_creation_method SHELXL
_cell_angle_alpha 100.13(3)
_cell_angle_beta 102.79(3)
_cell_angle_gamma 100.41(3)
_cell_formula_units_Z 2
_cell_length_a 12.455(3)
_cell_length_b 13.057(3)
_cell_length_c 16.840(3)
_cell_measurement_reflns_used 24
_cell_measurement_temperature 293(2)
_cell_measurement_theta_max 11.64
_cell_measurement_theta_min 4.97
_cell_volume 2559.3(11)
_computing_cell_refinement 'XSCANS (Siemens, 1994)'
_computing_data_collection 'XSCANS (Siemens, 1994)'
_computing_data_reduction 'XSCANS (Siemens, 1994)'
_computing_molecular_graphics 'SHELXTL (Siemens, 1994)'
_computing_publication_material 'SHELXTL (Siemens, 1994)'
_computing_structure_refinement 'SHELXTL (Siemens, 1994)'
_computing_structure_solution 'SHELXTL (Siemens, 1994)'
_diffrn_ambient_temperature 293(2)
_diffrn_measurement_device 'Siemens P4 diffractometer'
_diffrn_measurement_method '\w scans'
_diffrn_radiation_monochromator graphite
_diffrn_radiation_source 'fine-focus sealed tube'
_diffrn_radiation_type MoK\a
_diffrn_radiation_wavelength 0.71073
_diffrn_reflns_av_R_equivalents 0.0300
_diffrn_reflns_av_sigmaI/netI 0.0398
_diffrn_reflns_limit_h_max 14
_diffrn_reflns_limit_h_min -1
_diffrn_reflns_limit_k_max 15
_diffrn_reflns_limit_k_min -15
_diffrn_reflns_limit_l_max 19
_diffrn_reflns_limit_l_min -20
_diffrn_reflns_number 10661
_diffrn_reflns_theta_max 25.01
_diffrn_reflns_theta_min 1.63
_diffrn_standards_decay_% 0
_diffrn_standards_interval_count 97
_diffrn_standards_number 3
_exptl_absorpt_coefficient_mu 3.002
_exptl_absorpt_correction_T_max 0.43173
_exptl_absorpt_correction_T_min 0.38697
_exptl_absorpt_correction_type psi-scan
_exptl_absorpt_process_details 'SHELXTL Reference Manual, Siemens Industrial Automation,Inc., 1994'
_exptl_crystal_colour light-yellow
_exptl_crystal_density_diffrn 2.976
_exptl_crystal_description block
_exptl_crystal_F_000 2184
_exptl_crystal_size_max 0.52
_exptl_crystal_size_mid 0.38
_exptl_crystal_size_min 0.32
_refine_diff_density_max 1.437
_refine_diff_density_min -1.598
_refine_diff_density_rms 0.221
_refine_ls_extinction_method none
_refine_ls_goodness_of_fit_all 1.079
_refine_ls_goodness_of_fit_obs 1.176
_refine_ls_hydrogen_treatment constr
_refine_ls_matrix_type full
_refine_ls_number_parameters 760
_refine_ls_number_reflns 8977
_refine_ls_number_restraints 0
_refine_ls_restrained_S_all 1.079
_refine_ls_restrained_S_obs 1.176
_refine_ls_R_factor_all 0.0445
_refine_ls_R_factor_obs 0.0347
_refine_ls_shift/esd_max 0.002
_refine_ls_shift/esd_mean 0.000
_refine_ls_structure_factor_coef Fsqd
_refine_ls_weighting_details 'w=1/[\s^2^(Fo^2^)+(0.0500P)^2^+4.0479P] where P=(Fo^2^+2Fc^2^)/3'
_refine_ls_weighting_scheme calc
_refine_ls_wR_factor_all 0.0982
_refine_ls_wR_factor_obs 0.0955
_reflns_number_observed 7285
_reflns_number_total 8977
_reflns_observed_criterion >2sigma(I)
_cod_data_source_file b107225k.txt
_cod_data_source_block 1
_cod_depositor_comments
;
The following automatic conversions were performed:

'_symmetry_cell_setting' value 'Triclinic' changed to 'triclinic'
according to
/usr/data/users/saulius/automatic-downloads/retrospective/RSC/lib/dictionaries/cif_core.dic
dictionary named 'cif_core.dic' version 2.4.2 from 2011-04-26.

Automatic conversion script
Id: cif_fix_values 2281 2013-09-26 08:29:07Z andrius 

The following automatic conversions were performed:

'_refine_ls_weighting_scheme' value 'calc
w=1/[\s^2^(Fo^2^)+(0.0500P)^2^+4.0479P] where P=(Fo^2^+2Fc^2^)/3' was
changed to 'calc'. New tag '_refine_ls_weighting_details' was
created. The value of the new tag was set to
'w=1/[\s^2^(Fo^2^)+(0.0500P)^2^+4.0479P] where P=(Fo^2^+2Fc^2^)/3'.

Automatic conversion script
Id: cif_fix_values 3143 2015-03-26 13:38:13Z robertas 
;
_cod_original_cell_volume 2559.3(9)
_cod_original_sg_symbol_H-M P-1
_cod_database_code 7216610

loop_
_symmetry_equiv_pos_as_xyz
'x, y, z'
'-x, -y, -z'

loop_
_atom_site_aniso_label
_atom_site_aniso_U_11
_atom_site_aniso_U_22
_atom_site_aniso_U_33
_atom_site_aniso_U_23
_atom_site_aniso_U_13
_atom_site_aniso_U_12
Mo1 0.0174(3) 0.0251(3) 0.0171(3) 0.0035(2) -0.0049(2) 0.0030(2)
Mo2 0.0229(3) 0.0262(3) 0.0216(3) 0.0053(2) 0.0116(2) 0.0062(2)
Mo3 0.0127(3) 0.0231(3) 0.0244(3) 0.0067(2) -0.0048(2) 0.0006(2)
Mo4 0.0234(3) 0.0225(3) 0.0207(3) -0.0010(2) 0.0110(2) 0.0029(2)
Mo5 0.0172(3) 0.0182(3) 0.0227(3) 0.0027(2) 0.0067(2) -0.0011(2)
Mo6 0.0227(3) 0.0231(3) 0.0219(3) 0.0032(2) 0.0013(2) 0.0125(2)
Mo7 0.0176(3) 0.0201(3) 0.0210(3) -0.0047(2) 0.0033(2) 0.0016(2)
Mo8 0.0158(3) 0.0276(3) 0.0188(3) 0.0059(2) 0.0019(2) -0.0050(2)
Mo9 0.0211(3) 0.0185(3) 0.0274(3) -0.0036(2) 0.0054(2) 0.0007(2)
Mo10 0.0205(3) 0.0369(3) 0.0261(3) 0.0199(3) 0.0071(2) 0.0104(3)
Mo11 0.0190(3) 0.0242(3) 0.0217(3) 0.0123(2) 0.0020(2) 0.0031(2)
Mo12 0.0279(3) 0.0258(3) 0.0262(3) 0.0049(2) 0.0036(2) 0.0160(3)
P 0.0114(7) 0.0137(7) 0.0118(7) 0.0022(6) 0.0019(6) 0.0026(6)
O1 0.020(2) 0.021(2) 0.022(2) 0.000(2) 0.005(2) 0.005(2)
O2 0.030(3) 0.051(3) 0.034(3) 0.030(2) 0.010(2) 0.013(2)
O3 0.022(2) 0.019(2) 0.025(2) 0.004(2) 0.002(2) 0.003(2)
O4 0.019(2) 0.033(3) 0.032(3) 0.012(2) -0.008(2) 0.001(2)
O5 0.015(2) 0.016(2) 0.013(2) 0.005(2) 0.004(2) 0.004(2)
O6 0.024(2) 0.020(2) 0.024(2) 0.009(2) 0.002(2) 0.006(2)
O7 0.032(3) 0.026(2) 0.034(3) -0.009(2) 0.006(2) 0.005(2)
O8 0.023(2) 0.023(2) 0.023(2) 0.007(2) 0.006(2) 0.002(2)
O9 0.021(2) 0.041(3) 0.035(3) 0.013(2) 0.000(2) -0.006(2)
O10 0.028(3) 0.041(3) 0.027(3) 0.021(2) 0.003(2) 0.003(2)
O11 0.016(2) 0.027(2) 0.027(2) 0.008(2) 0.000(2) 0.010(2)
O12 0.021(2) 0.030(2) 0.019(2) 0.005(2) 0.007(2) 0.007(2)
O13 0.028(3) 0.034(3) 0.026(3) 0.000(2) 0.013(2) 0.006(2)
O14 0.022(2) 0.022(2) 0.020(2) 0.003(2) 0.005(2) 0.002(2)
O15 0.024(2) 0.019(2) 0.028(2) 0.005(2) 0.007(2) -0.002(2)
O16 0.013(2) 0.021(2) 0.025(2) 0.000(2) 0.007(2) 0.003(2)
O17 0.013(2) 0.016(2) 0.016(2) 0.002(2) -0.002(2) 0.003(2)
O18 0.018(2) 0.024(2) 0.021(2) 0.001(2) 0.002(2) 0.005(2)
O19 0.020(2) 0.030(2) 0.019(2) 0.002(2) 0.005(2) 0.005(2)
O20 0.015(2) 0.026(2) 0.024(2) 0.003(2) 0.004(2) 0.008(2)
O21 0.022(2) 0.023(2) 0.036(3) 0.003(2) 0.011(2) -0.002(2)
O22 0.012(2) 0.029(2) 0.017(2) 0.002(2) -0.001(2) 0.000(2)
O23 0.020(2) 0.023(2) 0.026(2) 0.007(2) 0.005(2) 0.008(2)
O24 0.022(2) 0.028(2) 0.019(2) 0.005(2) 0.002(2) 0.007(2)
O25 0.017(2) 0.021(2) 0.022(2) 0.007(2) 0.002(2) 0.004(2)
O26 0.019(2) 0.020(2) 0.029(2) 0.005(2) 0.005(2) 0.006(2)
O27 0.022(2) 0.025(2) 0.018(2) -0.002(2) 0.002(2) 0.000(2)
O28 0.019(2) 0.024(2) 0.019(2) 0.003(2) 0.005(2) 0.005(2)
O29 0.020(2) 0.027(2) 0.020(2) 0.009(2) 0.000(2) 0.001(2)
O30 0.014(2) 0.025(2) 0.019(2) 0.000(2) 0.005(2) 0.006(2)
O31 0.018(2) 0.029(2) 0.022(2) 0.004(2) 0.004(2) 0.006(2)
O32 0.013(2) 0.016(2) 0.015(2) 0.002(2) 0.003(2) 0.006(2)
O33 0.022(2) 0.024(2) 0.016(2) 0.006(2) 0.005(2) 0.007(2)
O34 0.021(2) 0.021(2) 0.024(2) 0.010(2) 0.007(2) 0.007(2)
O35 0.030(3) 0.035(3) 0.028(3) 0.010(2) 0.018(2) 0.009(2)
O36 0.034(3) 0.025(3) 0.039(3) -0.006(2) 0.004(2) 0.004(2)
O37 0.038(3) 0.031(3) 0.049(3) 0.010(2) 0.010(3) 0.021(2)
O38 0.022(2) 0.043(3) 0.023(2) 0.005(2) -0.001(2) 0.008(2)
O39 0.030(3) 0.029(3) 0.029(3) 0.007(2) 0.003(2) 0.015(2)
O40 0.011(2) 0.018(2) 0.015(2) 0.001(2) 0.000(2) 0.002(2)
C11 0.036(5) 0.061(5) 0.031(4) 0.008(4) 0.009(4) -0.002(4)
C12 0.037(4) 0.027(4) 0.024(4) -0.005(3) 0.004(3) -0.002(3)
C13 0.025(3) 0.025(3) 0.021(3) 0.003(3) 0.006(3) 0.010(3)
C14 0.026(4) 0.026(3) 0.023(3) 0.008(3) 0.005(3) 0.005(3)
N11 0.028(3) 0.031(3) 0.022(3) 0.003(2) 0.004(2) -0.004(3)
N12 0.031(3) 0.052(4) 0.023(3) -0.001(3) 0.000(3) -0.007(3)
O41 0.055(4) 0.086(5) 0.044(4) 0.017(3) 0.008(3) 0.033(4)
O42 0.045(4) 0.103(6) 0.028(3) -0.009(3) -0.001(3) -0.004(4)
O43 0.048(3) 0.050(3) 0.024(3) 0.004(2) 0.008(2) -0.021(3)
C21 0.015(3) 0.043(4) 0.031(4) -0.003(3) 0.002(3) 0.007(3)
C22 0.030(4) 0.037(4) 0.039(5) -0.006(3) -0.013(3) 0.005(3)
C23 0.030(4) 0.021(3) 0.025(4) 0.003(3) 0.006(3) 0.000(3)
C24 0.044(5) 0.030(4) 0.022(4) 0.003(3) 0.003(3) 0.005(3)
N21 0.035(4) 0.035(3) 0.032(3) 0.000(3) 0.002(3) 0.015(3)
N22 0.041(4) 0.043(4) 0.036(4) 0.018(3) -0.005(3) -0.009(3)
O51 0.030(3) 0.063(4) 0.036(3) -0.014(3) -0.004(2) 0.003(3)
O52 0.040(3) 0.042(3) 0.026(3) -0.002(2) 0.001(2) 0.013(3)
O53 0.041(3) 0.040(3) 0.043(3) 0.000(3) 0.002(3) 0.013(3)
C31 0.037(4) 0.031(4) 0.030(4) 0.013(3) 0.007(3) 0.003(3)
C32 0.024(4) 0.034(4) 0.024(4) 0.009(3) -0.001(3) 0.004(3)
C33 0.023(3) 0.015(3) 0.031(4) -0.001(3) 0.009(3) 0.005(3)
C34 0.026(4) 0.025(3) 0.030(4) 0.006(3) 0.011(3) 0.002(3)
N31 0.018(3) 0.029(3) 0.024(3) 0.000(2) 0.005(2) -0.004(2)
N32 0.028(3) 0.034(3) 0.029(3) 0.007(3) 0.009(3) 0.004(3)
O61 0.032(3) 0.082(4) 0.036(3) 0.014(3) 0.013(3) 0.018(3)
O62 0.057(4) 0.082(5) 0.023(3) 0.006(3) 0.007(3) 0.022(3)
O63 0.024(3) 0.028(3) 0.036(3) 0.001(2) 0.009(2) -0.004(2)
OW1 0.089(6) 0.130(8) 0.071(5) -0.016(5) -0.007(5) 0.052(6)
OW2 0.052(4) 0.089(5) 0.073(5) 0.029(4) -0.005(4) 0.002(4)
OW3 0.043(4) 0.083(5) 0.042(4) 0.009(3) 0.008(3) 0.012(3)
OW4 0.048(4) 0.056(4) 0.049(4) 0.011(3) 0.012(3) 0.012(3)

loop_
_atom_site_label
_atom_site_type_symbol
_atom_site_fract_x
_atom_site_fract_y
_atom_site_fract_z
_atom_site_U_iso_or_equiv
_atom_site_thermal_displace_type
_atom_site_occupancy
_atom_site_calc_flag
_atom_site_refinement_flags
Mo1 Mo 0.44399(5) 0.07306(4) 0.13175(3) 0.02180(13) Uani 1 d .
Mo2 Mo 0.57369(5) 0.20381(5) 0.45167(4) 0.02253(13) Uani 1 d .
Mo3 Mo 0.95941(5) 0.17270(4) 0.44415(4) 0.02194(13) Uani 1 d .
Mo4 Mo 0.83589(5) 0.07688(4) 0.12602(3) 0.02237(13) Uani 1 d .
Mo5 Mo 0.94560(5) 0.31300(4) 0.26934(3) 0.02004(13) Uani 1 d .
Mo6 Mo 0.54066(5) 0.32772(4) 0.28980(4) 0.02262(13) Uani 1 d .
Mo7 Mo 0.79859(5) 0.38358(4) 0.43171(3) 0.02143(13) Uani 1 d .
Mo8 Mo 0.45884(5) -0.05347(5) 0.29395(3) 0.02241(14) Uani 1 d .
Mo9 Mo 0.59059(5) -0.12145(4) 0.14162(4) 0.02415(14) Uani 1 d .
Mo10 Mo 0.69171(5) 0.27425(5) 0.12578(4) 0.02549(14) Uani 1 d .
Mo11 Mo 0.73169(5) -0.01286(4) 0.44914(3) 0.02148(13) Uani 1 d .
Mo12 Mo 0.86901(5) -0.06305(5) 0.29780(4) 0.02601(14) Uani 1 d .
P P 0.70273(12) 0.13088(11) 0.28764(9) 0.0126(3) Uani 1 d .
O1 O 0.6712(4) 0.4228(3) 0.3710(3) 0.0218(9) Uani 1 d .
O2 O 0.6559(4) 0.3391(4) 0.0500(3) 0.0352(12) Uani 1 d .
O3 O 0.7228(4) -0.1244(3) 0.2252(3) 0.0230(10) Uani 1 d .
O4 O 1.0839(4) 0.2231(4) 0.5154(3) 0.0303(11) Uani 1 d .
O5 O 0.7649(3) 0.1773(3) 0.2284(2) 0.0144(8) Uani 1 d .
O6 O 0.8083(4) -0.0972(3) 0.3884(3) 0.0229(10) Uani 1 d .
O7 O 0.8653(4) 0.4975(4) 0.5036(3) 0.0332(12) Uani 1 d .
O8 O 0.5945(4) -0.0711(3) 0.3678(3) 0.0232(10) Uani 1 d .
O9 O 0.3563(4) -0.1352(4) 0.3173(3) 0.0346(12) Uani 1 d .
O10 O 0.7194(4) -0.0759(4) 0.5266(3) 0.0316(11) Uani 1 d .
O11 O 0.9848(4) 0.0450(3) 0.3820(3) 0.0234(10) Uani 1 d .
O12 O 0.7629(4) 0.1714(4) 0.0706(3) 0.0229(10) Uani 1 d .
O13 O 0.8952(4) 0.0254(4) 0.0523(3) 0.0293(11) Uani 1 d .
O14 O 0.7029(4) -0.0221(3) 0.1091(3) 0.0218(9) Uani 1 d .
O15 O 0.4958(4) -0.1598(3) 0.2084(3) 0.0244(10) Uani 1 d .
O16 O 0.9565(3) 0.2060(3) 0.1857(3) 0.0200(9) Uani 1 d .
O17 O 0.7815(3) 0.0806(3) 0.3441(2) 0.0162(9) Uani 1 d .
O18 O 0.8796(4) 0.2812(3) 0.4684(3) 0.0220(10) Uani 1 d .
O19 O 0.6915(4) 0.3252(3) 0.4950(3) 0.0236(10) Uani 1 d .
O20 O 0.4942(3) 0.2829(3) 0.3809(3) 0.0218(9) Uani 1 d .
O21 O 1.0630(4) 0.4077(4) 0.2837(3) 0.0280(11) Uani 1 d .
O22 O 0.3743(3) -0.0131(3) 0.2012(3) 0.0211(9) Uani 1 d .
O23 O 0.6279(4) 0.3352(3) 0.2082(3) 0.0227(10) Uani 1 d .
O24 O 0.6688(4) 0.1109(3) 0.4778(3) 0.0232(10) Uani 1 d .
O25 O 0.9846(3) 0.2392(3) 0.3538(3) 0.0203(9) Uani 1 d .
O26 O 0.8965(4) 0.0150(3) 0.2176(3) 0.0230(10) Uani 1 d .
O27 O 0.4800(4) -0.0562(3) 0.0841(3) 0.0238(10) Uani 1 d .
O28 O 0.8711(4) 0.3841(3) 0.3479(3) 0.0207(9) Uani 1 d .
O29 O 0.8795(4) 0.0874(3) 0.5011(3) 0.0235(10) Uani 1 d .
O30 O 0.4569(3) 0.1959(3) 0.2168(3) 0.0197(9) Uani 1 d .
O31 O 0.4771(4) 0.0754(3) 0.3666(3) 0.0235(10) Uani 1 d .
O32 O 0.6689(3) 0.2205(3) 0.3413(2) 0.0148(8) Uani 1 d .
O33 O 0.5594(4) 0.1568(3) 0.1005(3) 0.0202(9) Uani 1 d .
O34 O 0.8387(4) 0.3552(3) 0.1847(3) 0.0210(9) Uani 1 d .
O35 O 0.5072(4) 0.2075(4) 0.5278(3) 0.0287(11) Uani 1 d .
O36 O 0.5721(4) -0.2343(4) 0.0716(3) 0.0357(12) Uani 1 d .
O37 O 0.9398(4) -0.1591(4) 0.2807(3) 0.0376(12) Uani 1 d .
O38 O 0.3257(4) 0.0746(4) 0.0622(3) 0.0305(11) Uani 1 d .
O39 O 0.4569(4) 0.4116(4) 0.2672(3) 0.0291(11) Uani 1 d .
O40 O 0.5961(3) 0.0450(3) 0.2370(2) 0.0156(9) Uani 1 d .
C11 C 0.8284(7) 0.5271(7) 0.0372(5) 0.045(2) Uani 1 d .
C12 C 0.9397(6) 0.5301(6) 0.0928(4) 0.033(2) Uani 1 d .
H12A H 0.9510 0.4578 0.0865 0.033 Uiso 1 calc R
H12B H 0.9982 0.5717 0.0743 0.033 Uiso 1 calc R
C13 C 1.0450(6) 0.6466(5) 0.2257(4) 0.0232(14) Uani 1 d .
C14 C 1.0590(6) 0.6659(5) 0.3195(4) 0.0250(14) Uani 1 d .
H14A H 0.9950 0.6903 0.3335 0.025 Uiso 1 calc R
H14B H 1.0633 0.6002 0.3382 0.025 Uiso 1 calc R
N11 N 0.9545(5) 0.5738(4) 0.1798(3) 0.0290(13) Uani 1 d .
H11 H 0.9025 0.5516 0.2030 0.029 Uiso 1 calc R
N12 N 1.1637(5) 0.7474(5) 0.3602(4) 0.040(2) Uani 1 d .
H12C H 1.2228 0.7202 0.3544 0.040 Uiso 1 calc R
H12D H 1.1681 0.7683 0.4142 0.040 Uiso 1 calc R
H12E H 1.1638 0.8033 0.3365 0.040 Uiso 1 calc R
O41 O 0.7619(6) 0.5726(6) 0.0592(4) 0.060(2) Uani 1 d .
O42 O 0.8137(5) 0.4677(6) -0.0376(4) 0.066(2) Uani 1 d .
H42 H 0.7517 0.4673 -0.0672 0.066 Uiso 1 calc R
O43 O 1.1159(5) 0.6959(4) 0.1979(3) 0.0456(15) Uani 1 d .
C21 C -0.1954(6) -0.2115(6) -0.1910(4) 0.032(2) Uani 1 d .
C22 C -0.1914(7) -0.2647(6) -0.1183(5) 0.041(2) Uani 1 d .
H22A H -0.2677 -0.2858 -0.1129 0.041 Uiso 1 calc R
H22B H -0.1643 -0.3293 -0.1307 0.041 Uiso 1 calc R
C23 C -0.0247(6) -0.2230(5) -0.0026(4) 0.0264(15) Uani 1 d .
C24 C 0.0449(7) -0.1432(6) 0.0782(4) 0.034(2) Uani 1 d .
H24A H 0.0491 -0.0706 0.0711 0.034 Uiso 1 calc R
H24B H 0.0105 -0.1522 0.1235 0.034 Uiso 1 calc R
N21 N -0.1210(5) -0.1999(5) -0.0395(4) 0.0353(15) Uani 1 d .
H21 H -0.1413 -0.1454 -0.0158 0.035 Uiso 1 calc R
N22 N 0.1602(6) -0.1650(5) 0.0969(4) 0.044(2) Uani 1 d .
H22C H 0.1595 -0.2207 0.1207 0.044 Uiso 1 calc R
H22D H 0.2091 -0.1079 0.1315 0.044 Uiso 1 calc R
H22E H 0.1810 -0.1795 0.0496 0.044 Uiso 1 calc R
O51 O -0.2318(5) -0.2631(5) -0.2631(3) 0.049(2) Uani 1 d .
O52 O -0.1603(4) -0.1084(4) -0.1706(3) 0.0381(13) Uani 1 d .
H52 H -0.1650(4) -0.0850(4) -0.2131(3) 0.038 Uiso 1 calc R
O53 O 0.0094(5) -0.2990(4) -0.0277(3) 0.0438(14) Uani 1 d .
C31 C 0.6977(6) 0.6230(6) 0.2616(5) 0.033(2) Uani 1 d .
C32 C 0.6246(6) 0.6579(6) 0.3165(4) 0.028(2) Uani 1 d .
H32A H 0.6063 0.7243 0.3061 0.028 Uiso 1 calc R
H32B H 0.5544 0.6043 0.3028 0.028 Uiso 1 calc R
C33 C 0.6348(6) 0.6296(5) 0.4567(4) 0.0235(14) Uani 1 d .
C34 C 0.7094(6) 0.6550(5) 0.5457(4) 0.0271(15) Uani 1 d .
H34A H 0.7872 0.6569 0.5444 0.027 Uiso 1 calc R
H34B H 0.7062 0.7251 0.5748 0.027 Uiso 1 calc R
N31 N 0.6812(5) 0.6731(4) 0.4038(3) 0.0258(12) Uani 1 d .
H31 H 0.7486(5) 0.7125(4) 0.4223(3) 0.026 Uiso 1 calc R
N32 N 0.6729(5) 0.5753(5) 0.5910(4) 0.0308(13) Uani 1 d .
H32C H 0.6938 0.6044 0.6455 0.031 Uiso 1 calc R
H32D H 0.7047 0.5203 0.5807 0.031 Uiso 1 calc R
H32E H 0.5980 0.5527 0.5742 0.031 Uiso 1 calc R
O61 O 0.7916(5) 0.6095(5) 0.2860(3) 0.0487(15) Uani 1 d .
O62 O 0.6457(5) 0.6102(5) 0.1820(3) 0.054(2) Uani 1 d .
H62 H 0.6867 0.5913 0.1531 0.054 Uiso 1 calc R
O63 O 0.5367(4) 0.5760(4) 0.4399(3) 0.0312(11) Uani 1 d .
OW1 O 0.5673(8) 0.5809(8) -0.0694(5) 0.103(3) Uani 1 d .
OW2 O 0.6215(6) 0.4038(6) -0.1585(5) 0.076(2) Uani 1 d .
OW3 O -0.1713(5) -0.0092(5) -0.3000(4) 0.057(2) Uani 1 d .
OW4 O 1.3164(5) 0.6104(5) 0.3228(4) 0.0509(15) Uani 1 d .

loop_
_atom_type_symbol
_atom_type_description
_atom_type_scat_dispersion_real
_atom_type_scat_dispersion_imag
_atom_type_scat_source
C C 0.0033 0.0016 'International Tables Vol C Tables 4.2.6.8 and 6.1.1.4'
H H 0.0000 0.0000 'International Tables Vol C Tables 4.2.6.8 and 6.1.1.4'
N N 0.0061 0.0033 'International Tables Vol C Tables 4.2.6.8 and 6.1.1.4'
O O 0.0106 0.0060 'International Tables Vol C Tables 4.2.6.8 and 6.1.1.4'
P P 0.1023 0.0942 'International Tables Vol C Tables 4.2.6.8 and 6.1.1.4'
Mo Mo -1.6832 0.6857 'International Tables Vol C Tables 4.2.6.8 and 6.1.1.4'

loop_
_geom_angle_atom_site_label_1
_geom_angle_atom_site_label_2
_geom_angle_atom_site_label_3
_geom_angle
O38 Mo1 O33 104.2(2)
O38 Mo1 O30 101.2(2)
O33 Mo1 O30 86.5(2)
O38 Mo1 O27 102.6(2)
O33 Mo1 O27 92.0(2)
O30 Mo1 O27 155.8(2)
O38 Mo1 O22 98.5(2)
O33 Mo1 O22 157.3(2)
O30 Mo1 O22 87.0(2)
O27 Mo1 O22 85.2(2)
O38 Mo1 O40 170.4(2)
O33 Mo1 O40 85.0(2)
O30 Mo1 O40 82.0(2)
O27 Mo1 O40 73.8(2)
O22 Mo1 O40 72.52(15)
O35 Mo2 O19 101.6(2)
O35 Mo2 O24 102.0(2)
O19 Mo2 O24 93.0(2)
O35 Mo2 O20 101.7(2)
O19 Mo2 O20 88.9(2)
O24 Mo2 O20 155.4(2)
O35 Mo2 O31 102.0(2)
O19 Mo2 O31 156.4(2)
O24 Mo2 O31 84.0(2)
O20 Mo2 O31 84.5(2)
O35 Mo2 O32 173.1(2)
O19 Mo2 O32 74.2(2)
O24 Mo2 O32 83.8(2)
O20 Mo2 O32 73.1(2)
O31 Mo2 O32 82.1(2)
O4 Mo3 O29 101.6(2)
O4 Mo3 O18 101.2(2)
O29 Mo3 O18 90.0(2)
O4 Mo3 O11 102.2(2)
O29 Mo3 O11 88.7(2)
O18 Mo3 O11 156.3(2)
O4 Mo3 O25 101.0(2)
O29 Mo3 O25 157.4(2)
O18 Mo3 O25 84.9(2)
O11 Mo3 O25 87.2(2)
O4 Mo3 O17 173.6(2)
O29 Mo3 O17 74.3(2)
O18 Mo3 O17 83.8(2)
O11 Mo3 O17 73.1(2)
O25 Mo3 O17 83.3(2)
O13 Mo4 O14 104.1(2)
O13 Mo4 O12 99.9(2)
O14 Mo4 O12 93.5(2)
O13 Mo4 O26 101.6(2)
O14 Mo4 O26 86.6(2)
O12 Mo4 O26 157.8(2)
O13 Mo4 O16 100.0(2)
O14 Mo4 O16 155.7(2)
O12 Mo4 O16 85.6(2)
O26 Mo4 O16 85.3(2)
O13 Mo4 O5 171.0(2)
O14 Mo4 O5 83.5(2)
O12 Mo4 O5 74.5(2)
O26 Mo4 O5 83.5(2)
O16 Mo4 O5 72.82(15)
O21 Mo5 O16 103.3(2)
O21 Mo5 O25 103.7(2)
O16 Mo5 O25 93.7(2)
O21 Mo5 O34 101.2(2)
O16 Mo5 O34 88.1(2)
O25 Mo5 O34 153.8(2)
O21 Mo5 O28 101.0(2)
O16 Mo5 O28 155.5(2)
O25 Mo5 O28 83.3(2)
O34 Mo5 O28 84.4(2)
O21 Mo5 O5 172.1(2)
O16 Mo5 O5 73.1(2)
O25 Mo5 O5 83.7(2)
O34 Mo5 O5 71.8(2)
O28 Mo5 O5 82.3(2)
O39 Mo6 O30 102.7(2)
O39 Mo6 O20 101.7(2)
O30 Mo6 O20 90.5(2)
O39 Mo6 O1 101.9(2)
O30 Mo6 O1 155.2(2)
O20 Mo6 O1 87.5(2)
O39 Mo6 O23 101.7(2)
O30 Mo6 O23 84.9(2)
O20 Mo6 O23 156.7(2)
O1 Mo6 O23 87.3(2)
O39 Mo6 O32 172.4(2)
O30 Mo6 O32 83.7(2)
O20 Mo6 O32 73.8(2)
O1 Mo6 O32 72.0(2)
O23 Mo6 O32 82.9(2)
O7 Mo7 O28 105.1(2)
O7 Mo7 O1 102.2(2)
O28 Mo7 O1 93.8(2)
O7 Mo7 O18 103.1(2)
O28 Mo7 O18 88.3(2)
O1 Mo7 O18 153.2(2)
O7 Mo7 O19 97.4(2)
O28 Mo7 O19 157.4(2)
O1 Mo7 O19 84.3(2)
O18 Mo7 O19 83.7(2)
O7 Mo7 O32 167.9(2)
O28 Mo7 O32 86.2(2)
O1 Mo7 O32 72.1(2)
O18 Mo7 O32 81.3(2)
O19 Mo7 O32 71.7(2)
O9 Mo8 O31 103.8(2)
O9 Mo8 O22 100.8(2)
O31 Mo8 O22 94.1(2)
O9 Mo8 O8 102.4(2)
O31 Mo8 O8 87.2(2)
O22 Mo8 O8 155.8(2)
O9 Mo8 O15 99.0(2)
O31 Mo8 O15 156.9(2)
O22 Mo8 O15 85.5(2)
O8 Mo8 O15 84.0(2)
O9 Mo8 O40 170.4(2)
O31 Mo8 O40 84.9(2)
O22 Mo8 O40 73.9(2)
O8 Mo8 O40 82.1(2)
O15 Mo8 O40 72.8(2)
O36 Mo9 O15 103.3(2)
O36 Mo9 O27 101.1(2)
O15 Mo9 O27 90.0(2)
O36 Mo9 O3 102.4(2)
O15 Mo9 O3 91.8(2)
O27 Mo9 O3 155.4(2)
O36 Mo9 O14 102.3(2)
O15 Mo9 O14 154.3(2)
O27 Mo9 O14 86.1(2)
O3 Mo9 O14 81.7(2)
O36 Mo9 O40 173.6(2)
O15 Mo9 O40 74.5(2)
O27 Mo9 O40 73.1(2)
O3 Mo9 O40 83.8(2)
O14 Mo9 O40 80.1(2)
O2 Mo10 O23 102.3(2)
O2 Mo10 O34 102.3(2)
O23 Mo10 O34 92.2(2)
O2 Mo10 O33 102.1(2)
O23 Mo10 O33 84.0(2)
O34 Mo10 O33 155.6(2)
O2 Mo10 O12 100.5(2)
O23 Mo10 O12 156.7(2)
O34 Mo10 O12 87.7(2)
O33 Mo10 O12 86.5(2)
O2 Mo10 O5 172.4(2)
O23 Mo10 O5 84.4(2)
O34 Mo10 O5 73.7(2)
O33 Mo10 O5 81.9(2)
O12 Mo10 O5 73.2(2)
O10 Mo11 O8 103.8(2)
O10 Mo11 O6 102.2(2)
O8 Mo11 O6 91.6(2)
O10 Mo11 O24 102.5(2)
O8 Mo11 O24 86.3(2)
O6 Mo11 O24 155.0(2)
O10 Mo11 O29 100.1(2)
O8 Mo11 O29 155.8(2)
O6 Mo11 O29 86.9(2)
O24 Mo11 O29 85.0(2)
O10 Mo11 O17 171.0(2)
O8 Mo11 O17 84.1(2)
O6 Mo11 O17 72.9(2)
O24 Mo11 O17 82.2(2)
O29 Mo11 O17 72.4(2)
O37 Mo12 O26 101.6(2)
O37 Mo12 O3 103.1(2)
O26 Mo12 O3 87.2(2)
O37 Mo12 O6 102.1(2)
O26 Mo12 O6 156.4(2)
O3 Mo12 O6 87.8(2)
O37 Mo12 O11 100.7(2)
O26 Mo12 O11 88.9(2)
O3 Mo12 O11 156.1(2)
O6 Mo12 O11 86.4(2)
O37 Mo12 O17 171.5(2)
O26 Mo12 O17 83.8(2)
O3 Mo12 O17 83.5(2)
O6 Mo12 O17 72.6(2)
O11 Mo12 O17 72.7(2)
O17 P O32 109.5(2)
O17 P O5 109.1(2)
O32 P O5 109.3(2)
O17 P O40 109.4(2)
O32 P O40 109.6(2)
O5 P O40 110.0(2)
Mo7 O1 Mo6 126.7(2)
Mo12 O3 Mo9 153.2(2)
P O5 Mo4 125.6(2)
P O5 Mo10 126.4(2)
Mo4 O5 Mo10 89.32(13)
P O5 Mo5 126.4(2)
Mo4 O5 Mo5 88.56(13)
Mo10 O5 Mo5 88.46(13)
Mo11 O6 Mo12 125.9(2)
Mo11 O8 Mo8 150.5(2)
Mo3 O11 Mo12 124.7(2)
Mo4 O12 Mo10 123.1(2)
Mo4 O14 Mo9 155.5(2)
Mo9 O15 Mo8 123.4(2)
Mo5 O16 Mo4 125.5(2)
P O17 Mo3 126.4(2)
P O17 Mo12 126.0(2)
Mo3 O17 Mo12 89.44(13)
P O17 Mo11 125.5(2)
Mo3 O17 Mo11 88.90(13)
Mo12 O17 Mo11 88.59(13)
Mo3 O18 Mo7 149.4(2)
Mo2 O19 Mo7 124.7(2)
Mo6 O20 Mo2 124.3(2)
Mo8 O22 Mo1 123.6(2)
Mo10 O23 Mo6 153.2(2)
Mo2 O24 Mo11 152.7(2)
Mo5 O25 Mo3 154.4(2)
Mo12 O26 Mo4 148.2(2)
Mo1 O27 Mo9 124.6(2)
Mo7 O28 Mo5 151.1(2)
Mo3 O29 Mo11 124.3(2)
Mo6 O30 Mo1 151.4(2)
Mo8 O31 Mo2 151.6(2)
P O32 Mo6 125.7(2)
P O32 Mo2 126.6(2)
Mo6 O32 Mo2 88.53(13)
P O32 Mo7 125.5(2)
Mo6 O32 Mo7 89.20(13)
Mo2 O32 Mo7 89.37(13)
Mo1 O33 Mo10 151.8(2)
Mo10 O34 Mo5 125.7(2)
P O40 Mo8 126.1(2)
P O40 Mo1 125.2(2)
Mo8 O40 Mo1 89.89(13)
P O40 Mo9 126.4(2)
Mo8 O40 Mo9 89.07(13)
Mo1 O40 Mo9 88.38(13)
O41 C11 O42 125.5(8)
O41 C11 C12 123.2(8)
O42 C11 C12 111.4(8)
N11 C12 C11 115.5(7)
O43 C13 N11 124.7(6)
O43 C13 C14 120.1(6)
N11 C13 C14 115.2(6)
N12 C14 C13 107.6(5)
C13 N11 C12 122.5(6)
O51 C21 O52 123.7(8)
O51 C21 C22 121.4(7)
O52 C21 C22 114.9(6)
N21 C22 C21 114.8(6)
O53 C23 N21 125.4(7)
O53 C23 C24 119.4(7)
N21 C23 C24 115.3(6)
N22 C24 C23 107.1(6)
C23 N21 C22 121.1(6)
O61 C31 O62 123.9(7)
O61 C31 C32 125.4(7)
O62 C31 C32 110.8(6)
N31 C32 C31 111.2(6)
O63 C33 N31 125.1(6)
O63 C33 C34 119.8(6)
N31 C33 C34 115.0(6)
N32 C34 C33 111.1(5)
C33 N31 C32 123.4(6)

loop_
_geom_bond_atom_site_label_1
_geom_bond_atom_site_label_2
_geom_bond_distance
Mo1 O38 1.672(4)
Mo1 O33 1.873(4)
Mo1 O30 1.909(4)
Mo1 O27 1.910(4)
Mo1 O22 1.986(4)
Mo1 O40 2.421(4)
Mo2 O35 1.672(4)
Mo2 O19 1.865(4)
Mo2 O24 1.883(4)
Mo2 O20 1.936(4)
Mo2 O31 1.994(4)
Mo2 O32 2.436(4)
Mo3 O4 1.676(4)
Mo3 O29 1.884(4)
Mo3 O18 1.910(4)
Mo3 O11 1.923(4)
Mo3 O25 1.935(4)
Mo3 O17 2.422(4)
Mo4 O13 1.682(4)
Mo4 O14 1.840(4)
Mo4 O12 1.912(4)
Mo4 O26 1.934(4)
Mo4 O16 1.982(4)
Mo4 O5 2.402(4)
Mo5 O21 1.676(4)
Mo5 O16 1.848(4)
Mo5 O25 1.880(4)
Mo5 O34 1.952(4)
Mo5 O28 1.974(4)
Mo5 O5 2.475(4)
Mo6 O39 1.678(4)
Mo6 O30 1.898(4)
Mo6 O20 1.902(4)
Mo6 O1 1.935(4)
Mo6 O23 1.937(4)
Mo6 O32 2.426(4)
Mo7 O7 1.686(5)
Mo7 O28 1.836(4)
Mo7 O1 1.893(4)
Mo7 O18 1.921(4)
Mo7 O19 2.011(4)
Mo7 O32 2.447(4)
Mo8 O9 1.674(5)
Mo8 O31 1.842(4)
Mo8 O22 1.895(4)
Mo8 O8 1.941(4)
Mo8 O15 2.009(5)
Mo8 O40 2.421(4)
Mo9 O36 1.661(5)
Mo9 O15 1.866(4)
Mo9 O27 1.920(5)
Mo9 O3 1.925(4)
Mo9 O14 1.968(4)
Mo9 O40 2.445(4)
Mo10 O2 1.676(5)
Mo10 O23 1.875(4)
Mo10 O34 1.893(4)
Mo10 O33 1.948(4)
Mo10 O12 1.952(4)
Mo10 O5 2.430(4)
Mo11 O10 1.680(4)
Mo11 O8 1.871(4)
Mo11 O6 1.894(4)
Mo11 O24 1.952(4)
Mo11 O29 1.971(4)
Mo11 O17 2.444(4)
Mo12 O37 1.679(5)
Mo12 O26 1.883(4)
Mo12 O3 1.897(4)
Mo12 O6 1.930(4)
Mo12 O11 1.933(4)
Mo12 O17 2.432(4)
P O17 1.529(4)
P O32 1.530(4)
P O5 1.532(4)
P O40 1.540(4)
C11 O41 1.189(10)
C11 O42 1.314(10)
C11 C12 1.481(11)
C12 N11 1.432(8)
C13 O43 1.224(8)
C13 N11 1.319(8)
C13 C14 1.521(9)
C14 N12 1.465(8)
C21 O51 1.222(9)
C21 O52 1.296(9)
C21 C22 1.506(11)
C22 N21 1.437(9)
C23 O53 1.196(8)
C23 N21 1.335(9)
C23 C24 1.530(9)
C24 N22 1.491(10)
C31 O61 1.207(9)
C31 O62 1.319(9)
C31 C32 1.506(10)
C32 N31 1.444(8)
C33 O63 1.238(8)
C33 N31 1.317(8)
C33 C34 1.522(9)
C34 N32 1.460(8)
